data_2107462
loop_
_publ_author_name
'Gras, Pierre'
'Rey, Christian'
'Andr\'e, Gilles'
'Charvillat, C\'edric'
'Sarda, St\'ephanie'
'Combes, Christ\`ele'

_publ_section_title
;
 Crystal structure of monoclinic calcium pyrophosphate dihydrate (m-CPPD)
 involved in inflammatory reactions and osteoarthritis
;
_journal_coeditor_code RA5009
_journal_issue 1
_journal_name_full 'Acta Crystallographica Section B'
_journal_page_first 96
_journal_page_last 101
_journal_paper_doi 10.1107/S2052520615021563
_journal_volume 72
_journal_year 2016
_chemical_formula_analytical 'Ca2 H4 O9 P2'
_chemical_formula_moiety 'O7 P2, 2(H2 O), 2(Ca)'
_chemical_formula_structural 'Ca2 H4 O9 P2'
_chemical_formula_sum 'Ca2 H4 O9 P2'
_chemical_formula_weight 290.13
_chemical_name_common 'Calcium Pyrophosphate Dihydrate'
_chemical_name_systematic ' Calcium Pyrophosphate Dihydrate'
_space_group_IT_number 14
_symmetry_cell_setting monoclinic
_symmetry_space_group_name_Hall '-P 2yn'
_symmetry_space_group_name_H-M 'P 1 21/n 1'
_cell_angle_alpha 90.00000
_cell_angle_beta 104.9916(3)
_cell_angle_gamma 90.00000
_cell_formula_units_Z 4
_cell_length_a 12.60842(4)
_cell_length_b 9.24278(4)
_cell_length_c 6.74885(2)
_cell_measurement_temperature 291
_cell_volume 759.721(5)
_computing_molecular_graphics DIAMOND
_computing_publication_material PLATON
_computing_structure_refinement FULLPROF
_computing_structure_solution TOPAS
_diffrn_ambient_temperature 291
_diffrn_detector Scintillators
_diffrn_detector_type 'Scintillators YAP, CeBr 3 Scionix'
_diffrn_measurement_device_type '2-circle diffractometer'
_diffrn_radiation_monochromator 'Si(111) crystal'
_diffrn_radiation_type synchrotron
_diffrn_radiation_wavelength 0.724420
_diffrn_source 'Cristal beamline, Soleil Synchrotron'
_exptl_absorpt_coefficient_mu 2.363
_exptl_crystal_density_diffrn 2.537
_pd_char_colour white
_pd_char_particle_morphology needles
_pd_meas_2theta_range_inc 0.004000
_pd_meas_2theta_range_max 49.99200
_pd_meas_2theta_range_min 0.01600
_pd_meas_number_of_points 12495
_pd_meas_scan_method step
_pd_proc_2theta_range_inc 0.004000
_pd_proc_2theta_range_max 49.9963
_pd_proc_2theta_range_min 0.0203
_pd_proc_ls_background_function interpolated
_pd_proc_ls_pref_orient_corr none
_pd_proc_ls_profile_function pseudo-Voigt
_pd_proc_ls_prof_R_factor 4.1483
_pd_proc_ls_prof_wR_expected 2.0791
_pd_proc_ls_prof_wR_factor 5.3439
_pd_proc_wavelength 0.724420
_pd_spec_mount_mode transmission
_pd_spec_shape cylinder
_pd_spec_size_axial 25
_pd_spec_size_equat 7
_refine_ls_goodness_of_fit_all 2.5703
_refine_ls_hydrogen_treatment noref
_refine_ls_number_parameters 104
_refine_ls_number_reflns 1307
_refine_ls_number_restraints 0
_refine_ls_R_I_factor 5.0528
_cod_data_source_file ra5009sup1.cif
_cod_data_source_block XRD
_cod_depositor_comments
;Adding full bibliography for 2107462--2107463.cif.

 Adding full bibliography for 2107462--2107463.cif.

 Adding Fobs data.
;
_cod_original_sg_symbol_H-M 'P 21/n'
_cod_database_code 2107462
_pd_proc_ls_prof_cr_factor 11.3172
_pd_proc_ls_prof_cwr_factor 11.0909
_pd_proc_ls_prof_cwr_expected 4.3150
_pd_proc_ls_prof_chi2 6.6065
_pd_proc_ls_prof_echi2 6.8327

loop_
_symmetry_equiv_pos_as_xyz
x,y,z
-x+1/2,y+1/2,-z+1/2
-x,-y,-z
x+1/2,-y+1/2,z+1/2

loop_
_atom_site_label
_atom_site_fract_x
_atom_site_fract_y
_atom_site_fract_z
_atom_site_U_iso_or_equiv
_atom_site_occupancy
_atom_site_adp_type
_atom_site_type_symbol
Ca1 0.3766(2) 0.6189(4) 0.3299(4) 0.0315(11) 1.00000 Uiso Ca
Ca2 0.6437(2) 0.6269(4) 0.2124(4) 0.0210(10) 1.00000 Uiso Ca
O1 0.3590(5) 0.6195(10) 0.6714(9) 0.013(2) 1.00000 Uiso O
O2 0.4571(5) 0.6486(9) 1.0491(10) 0.026(3) 1.00000 Uiso O
O3 0.3352(6) 0.8528(11) 0.8419(11) 0.024(3) 1.00000 Uiso O
O4 0.5685(5) 0.6421(9) 0.5156(10) 0.004(2) 1.00000 Uiso O
O5 0.6953(5) 0.8431(9) 0.6968(10) 0.005(2) 1.00000 Uiso O
O6 0.6610(6) 0.6109(10) 0.8757(10) 0.027(3) 1.00000 Uiso O
O7 0.5169(6) 0.8007(5) 0.7804(11) 0.0151(18) 1.00000 Uiso O
OW1 0.3988(5) 0.8723(12) 0.3264(11) 0.040(3) 1.00000 Uiso O
OW2 0.6273(5) 0.8774(12) 0.2648(11) 0.032(3) 1.00000 Uiso O
P1 0.4078(3) 0.7232(6) 0.8397(6) 0.0261(12) 1.00000 Uiso P
P2 0.6136(3) 0.7244(6) 0.7109(5) 0.0279(14) 1.00000 Uiso P
H1 0.343(5) 0.934(7) 0.358(10) 0.06333 1.00000 Uiso H
H2 0.452(5) 0.905(7) 0.273(11) 0.06333 1.00000 Uiso H
H3 0.624(6) 0.980(9) 0.221(13) 0.06333 1.00000 Uiso H
H4 0.668(5) 0.909(5) 0.446(10) 0.06333 1.00000 Uiso H

loop_
_atom_type_symbol
_atom_type_scat_Cromer_Mann_a1
_atom_type_scat_Cromer_Mann_b1
_atom_type_scat_Cromer_Mann_a2
_atom_type_scat_Cromer_Mann_b2
_atom_type_scat_Cromer_Mann_a3
_atom_type_scat_Cromer_Mann_b3
_atom_type_scat_Cromer_Mann_a4
_atom_type_scat_Cromer_Mann_b4
_atom_type_scat_Cromer_Mann_c
_atom_type_scat_dispersion_real
_atom_type_scat_dispersion_imag
_atom_type_scat_source
h 0.49300 10.51090 0.32291 26.12570 0.14019 3.14236 0.04081 57.79970 0.00304 0.00000 0.00000 International_Tables_for_Crystallography_Vol.C(1991)_Tables_6.1.1.4_and_6.1.1.5
ca 8.62660 10.44210 7.38730 0.65990 1.58990 85.74840 1.02110 178.43700 1.37510 0.23500 0.30600 International_Tables_for_Crystallography_Vol.C(1991)_Tables_6.1.1.4_and_6.1.1.5
o 3.04850 13.27710 2.28680 5.70110 1.54630 0.32390 0.86700 32.90890 0.25080 0.01100 0.00600 International_Tables_for_Crystallography_Vol.C(1991)_Tables_6.1.1.4_and_6.1.1.5
p 6.43450 1.90670 4.17910 27.15700 1.78000 0.52600 1.49080 68.16450 1.11490 0.10600 0.09500 International_Tables_for_Crystallography_Vol.C(1991)_Tables_6.1.1.4_and_6.1.1.5

loop_
_geom_angle_atom_site_label_1
_geom_angle_atom_site_label_2
_geom_angle_atom_site_label_3
_geom_angle
_geom_angle_publ_flag
O1 P1 O3 112.7(6) yes
O1 P1 O2 113.4(4) yes
O1 P1 O7 107.0(4) yes
O2 P1 O3 116.4(5) yes
O2 P1 O7 104.2(4) yes
O3 P1 O7 101.5(4) yes
O4 P2 O5 114.7(5) yes
O4 P2 O6 106.2(4) yes
O4 P2 O7 109.9(4) yes
O5 P2 O6 113.3(5) yes
O5 P2 O7 106.4(4) yes
O6 P2 O7 106.0(4) yes
P1 O7 P2 128.3(5) yes
H4 OW2 H3 93(5) yes
H2 OW1 H1 123(6) yes

loop_
_geom_bond_atom_site_label_1
_geom_bond_atom_site_label_2
_geom_bond_site_symmetry_2
_geom_bond_distance
_geom_bond_publ_flag
P1 O1 . 1.492(9) yes
P1 O2 . 1.551(8) yes
P1 O3 . 1.510(11) yes
P1 O7 . 1.688(9) yes
P2 O4 . 1.501(8) yes
P2 O5 . 1.525(9) yes
P2 O6 . 1.533(9) yes
P2 O7 . 1.581(9) yes
OW1 H1 . 0.97(7) yes
OW1 H2 . 0.89(7) yes
OW2 H3 . 0.99(8) yes
OW2 H4 . 1.23(6) yes
Ca1 O5 4_464 2.257(6) yes
Ca1 OW1 . 2.360(12) yes
Ca1 O1 . 2.372(7) yes
Ca1 O2 1_554 2.386(8) yes
Ca1 O4 . 2.429(6) yes
Ca1 O6 3_666 2.514(9) yes
Ca1 O4 3_666 2.648(9) yes
Ca2 O2 1_554 2.334(6) yes
Ca2 O6 1_554 2.343(8) yes
Ca2 O3 4_564 2.353(8) yes
Ca2 OW2 . 2.359(12) yes
Ca2 O1 3_666 2.412(10) yes
Ca2 O4 . 2.472(8) yes

loop_
_geom_torsion_atom_site_label_1
_geom_torsion_atom_site_label_2
_geom_torsion_atom_site_label_3
_geom_torsion_atom_site_label_4
_geom_torsion
_geom_torsion_publ_flag
O3 P1 P2 O5 22.7(7) yes
O1 P1 P2 O4 9.3(5) yes
O6 P1 P2 O2 -16.7(5) yes

_cod_database_fobs_code 2107462
